data_4300607
_journal_name_full 'Inorganic Chemistry'
_journal_paper_doi 10.1021/ic051644g
_journal_year 2006
_chemical_formula_sum 'C9 H20 N8 O7 Pd'
_chemical_formula_weight 458.73
_space_group_IT_number 2
_symmetry_cell_setting triclinic
_symmetry_space_group_name_Hall '-P 1'
_symmetry_space_group_name_H-M 'P -1'
_cell_angle_alpha 66.6210(10)
_cell_angle_beta 67.1570(10)
_cell_angle_gamma 74.0060(10)
_cell_formula_units_Z 2
_cell_length_a 9.6993(5)
_cell_length_b 9.8688(5)
_cell_length_c 10.2130(5)
_cell_measurement_temperature 153(2)
_cell_volume 818.38(7)
_diffrn_ambient_temperature 153(2)
_exptl_crystal_density_diffrn 1.862
_cod_depositor_comments
;
The following automatic conversions were performed:
'_symmetry_cell_setting' value 'Triclinic' changed to 'triclinic'
according to '/home/saulius/struct/CIF-dictionaries/cif_core.dic'
dictionary named 'cif_core.dic' version 2.4.1 from 2010-06-29.

Automatic conversion script
Id: cif_fix_enum 1527 2010-12-29 10:47:43Z saulius 
;
_cod_database_code 4300607

loop_
_symmetry_equiv_pos_as_xyz
'x, y, z'
'-x, -y, -z'

loop_
_atom_site_label
_atom_site_type_symbol
_atom_site_fract_x
_atom_site_fract_y
_atom_site_fract_z
_atom_site_U_iso_or_equiv
_atom_site_adp_type
_atom_site_occupancy
_atom_site_symmetry_multiplicity
_atom_site_calc_flag
_atom_site_refinement_flags
_atom_site_disorder_assembly
_atom_site_disorder_group
Pd Pd 0.158020(14) 0.246467(14) 0.023296(14) 0.01341(4) Uani 1 1 d . . .
O1N O 0.21545(15) 0.93842(16) 0.87895(16) 0.0269(3) Uani 1 1 d . . .
O2C O -0.14441(15) 0.34026(14) 0.21143(16) 0.0290(3) Uani 1 1 d . . .
O2N O 0.40141(15) 0.97219(15) 0.92582(16) 0.0267(3) Uani 1 1 d . . .
O3N O 0.44412(17) 0.9187(2) 0.72726(17) 0.0391(4) Uani 1 1 d . . .
O4N O 0.2351(2) 0.37253(16) 0.36770(17) 0.0395(4) Uani 1 1 d . . .
O5N O 0.23603(15) 0.57719(16) 0.18034(15) 0.0286(3) Uani 1 1 d . . .
O6N O 0.20091(16) 0.58432(15) 0.39977(15) 0.0269(3) Uani 1 1 d . . .
N1 N 0.31259(17) 0.25973(19) 0.10742(18) 0.0189(3) Uani 1 1 d . . .
N1C N -0.21983(16) 0.13325(17) 0.40678(17) 0.0207(3) Uani 1 1 d . . .
N1N N 0.35338(17) 0.94229(17) 0.84358(18) 0.0219(3) Uani 1 1 d . . .
N2 N 0.28910(16) 0.36559(17) -0.17340(17) 0.0166(3) Uani 1 1 d . . .
N2N N 0.22296(16) 0.51093(18) 0.31612(18) 0.0212(3) Uani 1 1 d . . .
N3 N 0.04365(17) 0.23968(19) -0.10452(17) 0.0187(3) Uani 1 1 d . . .
N3C N 0.01942(15) 0.12569(15) 0.22179(15) 0.0144(3) Uani 1 1 d . . .
N4C N 0.17888(18) -0.09668(19) 0.2304(2) 0.0218(3) Uani 1 1 d . . .
C1 C 0.4217(2) 0.3585(2) -0.0174(2) 0.0220(4) Uani 1 1 d . . .
C2 C 0.44237(19) 0.3387(2) -0.1631(2) 0.0210(4) Uani 1 1 d . . .
C2C C -0.11625(19) 0.2065(2) 0.2765(2) 0.0186(3) Uani 1 1 d . . .
C3 C 0.2708(2) 0.3344(2) -0.2951(2) 0.0193(3) Uani 1 1 d . . .
C4 C 0.1031(2) 0.3442(2) -0.2600(2) 0.0221(4) Uani 1 1 d . . .
C4C C 0.04858(19) -0.02179(19) 0.28956(19) 0.0160(3) Uani 1 1 d . . .
C5C C -0.0601(2) -0.0963(2) 0.4232(2) 0.0200(4) Uani 1 1 d . . .
C6C C -0.1916(2) -0.0161(2) 0.4751(2) 0.0223(4) Uani 1 1 d . . .
C7C C -0.3643(2) 0.2202(3) 0.4635(3) 0.0320(5) Uani 1 1 d . . .
H1A H 0.378(2) 0.452(2) -0.024(2) 0.023(6) Uiso 1 1 d . . .
H1B H 0.512(2) 0.334(2) 0.002(2) 0.018(5) Uiso 1 1 d . . .
H1N1 H 0.276(2) 0.291(2) 0.180(2) 0.016(5) Uiso 1 1 d . . .
H1N2 H 0.258(3) 0.456(3) -0.183(3) 0.045(8) Uiso 1 1 d . . .
H1N3 H -0.050(3) 0.264(2) -0.066(2) 0.030(6) Uiso 1 1 d . . .
H1N4 H 0.228(2) -0.054(2) 0.149(2) 0.024(6) Uiso 1 1 d . . .
H2A H 0.487(2) 0.234(2) -0.163(2) 0.020(5) Uiso 1 1 d . . .
H2B H 0.504(2) 0.406(2) -0.249(2) 0.023(5) Uiso 1 1 d . . .
H2N1 H 0.365(2) 0.169(2) 0.130(2) 0.024(6) Uiso 1 1 d . . .
H2N3 H 0.066(2) 0.143(2) -0.105(2) 0.026(6) Uiso 1 1 d . . .
H2N4 H 0.190(3) -0.182(3) 0.271(3) 0.032(7) Uiso 1 1 d . . .
H3A H 0.315(2) 0.406(2) -0.390(2) 0.017(5) Uiso 1 1 d . . .
H3B H 0.327(2) 0.233(2) -0.294(2) 0.015(5) Uiso 1 1 d . . .
H4A H 0.055(2) 0.448(2) -0.262(2) 0.020(5) Uiso 1 1 d . . .
H4B H 0.082(2) 0.318(2) -0.329(2) 0.026(6) Uiso 1 1 d . . .
H5C H -0.041(2) -0.192(2) 0.473(2) 0.027(6) Uiso 1 1 d . . .
H6C H -0.267(2) -0.056(2) 0.555(2) 0.018(5) Uiso 1 1 d . . .
H7C1 H -0.423(3) 0.162(3) 0.545(3) 0.043(7) Uiso 1 1 d . . .
H7C2 H -0.420(3) 0.261(3) 0.387(3) 0.036(7) Uiso 1 1 d . . .
H7C3 H -0.346(3) 0.298(3) 0.489(3) 0.040(7) Uiso 1 1 d . . .

loop_
_atom_site_aniso_label
_atom_site_aniso_U_11
_atom_site_aniso_U_22
_atom_site_aniso_U_33
_atom_site_aniso_U_23
_atom_site_aniso_U_13
_atom_site_aniso_U_12
Pd 0.01204(5) 0.01289(6) 0.01423(6) -0.00368(4) -0.00349(4) -0.00231(4)
O1N 0.0190(6) 0.0303(8) 0.0322(8) -0.0102(6) -0.0080(6) -0.0053(5)
O2C 0.0243(7) 0.0162(7) 0.0321(8) -0.0054(6) -0.0004(6) 0.0021(5)
O2N 0.0244(7) 0.0288(7) 0.0335(8) -0.0155(6) -0.0115(6) -0.0024(6)
O3N 0.0263(7) 0.0641(11) 0.0280(8) -0.0225(8) -0.0022(6) -0.0062(7)
O4N 0.0670(11) 0.0173(7) 0.0286(8) -0.0049(6) -0.0083(8) -0.0117(7)
O5N 0.0240(7) 0.0358(8) 0.0187(7) -0.0044(6) -0.0060(5) -0.0010(6)
O6N 0.0361(8) 0.0198(7) 0.0265(7) -0.0090(6) -0.0116(6) -0.0019(6)
N1 0.0172(7) 0.0214(8) 0.0189(8) -0.0065(6) -0.0053(6) -0.0047(6)
N1C 0.0174(7) 0.0222(8) 0.0189(7) -0.0086(6) 0.0005(6) -0.0039(6)
N1N 0.0208(7) 0.0192(8) 0.0233(8) -0.0039(6) -0.0074(6) -0.0032(6)
N2 0.0147(6) 0.0150(7) 0.0183(7) -0.0041(6) -0.0040(5) -0.0029(5)
N2N 0.0169(7) 0.0223(8) 0.0217(8) -0.0047(6) -0.0043(6) -0.0049(6)
N3 0.0164(7) 0.0207(8) 0.0191(7) -0.0044(6) -0.0065(6) -0.0048(6)
N3C 0.0143(6) 0.0127(7) 0.0146(7) -0.0042(5) -0.0036(5) -0.0016(5)
N4C 0.0232(8) 0.0135(8) 0.0220(8) -0.0033(7) -0.0048(6) 0.0003(6)
C1 0.0181(8) 0.0245(10) 0.0254(9) -0.0079(8) -0.0057(7) -0.0081(7)
C2 0.0140(7) 0.0239(10) 0.0225(9) -0.0055(7) -0.0039(6) -0.0047(7)
C2C 0.0186(8) 0.0185(8) 0.0184(8) -0.0085(7) -0.0021(6) -0.0040(6)
C3 0.0193(8) 0.0219(9) 0.0149(8) -0.0048(7) -0.0042(6) -0.0035(7)
C4 0.0225(8) 0.0281(10) 0.0169(8) -0.0032(7) -0.0090(7) -0.0073(8)
C4C 0.0193(7) 0.0152(8) 0.0160(8) -0.0051(6) -0.0074(6) -0.0035(6)
C5C 0.0261(9) 0.0159(9) 0.0165(8) -0.0015(7) -0.0066(7) -0.0069(7)
C6C 0.0244(9) 0.0254(10) 0.0163(8) -0.0044(7) -0.0024(7) -0.0117(7)
C7C 0.0218(9) 0.0357(12) 0.0327(12) -0.0180(10) 0.0046(8) -0.0044(9)

loop_
_geom_bond_atom_site_label_1
_geom_bond_atom_site_label_2
_geom_bond_distance
_geom_bond_site_symmetry_2
_geom_bond_publ_flag
Pd N2 2.0001(14) . ?
Pd N3 2.0429(15) . ?
Pd N3C 2.0462(13) . ?
Pd N1 2.0494(16) . ?
O1N N1N 1.2505(19) . ?
O2C C2C 1.227(2) . ?
O2N N1N 1.259(2) . ?
O3N N1N 1.239(2) . ?
O4N N2N 1.243(2) . ?
O5N N2N 1.247(2) . ?
O6N N2N 1.251(2) . ?
N1 C1 1.494(2) . ?
N1C C6C 1.358(2) . ?
N1C C2C 1.379(2) . ?
N1C C7C 1.462(3) . ?
N2 C2 1.474(2) . ?
N2 C3 1.475(2) . ?
N3 C4 1.495(2) . ?
N3C C4C 1.343(2) . ?
N3C C2C 1.372(2) . ?
N4C C4C 1.325(2) . ?
C1 C2 1.507(3) . ?
C3 C4 1.507(2) . ?
C4C C5C 1.424(2) . ?
C5C C6C 1.336(3) . ?
